data_7002631
loop_
_publ_author_name
'Ghosh, Amrita'
'Mandoli, Amit'
'Kumar, D. Krishna'
'Yadav, Narendra Singh'
'Ghosh, Tamal'
'Jha, Bhavanath'
'Thomas, Jim A.'
'Das, Amitava'

_publ_section_title
;
 DNA binding and cleavage properties of a newly synthesised
 Ru(II)-polypyridyl complex
;
_journal_issue 42
_journal_name_full 'Dalton Transactions'
_journal_page_first 9312
_journal_paper_doi 10.1039/b906756f
_journal_year 2009
_chemical_formula_sum 'C34 H26 F9 N8 O P1.5 Ru'
_chemical_formula_weight 881.15
_chemical_name_systematic
;
?
;
_space_group_IT_number 2
_symmetry_cell_setting triclinic
_symmetry_space_group_name_Hall '-P 1'
_symmetry_space_group_name_H-M 'P -1'
_atom_sites_solution_hydrogens geom
_atom_sites_solution_primary direct
_atom_sites_solution_secondary difmap
_audit_creation_method SHELXL-97
_cell_angle_alpha 110.642(8)
_cell_angle_beta 90.305(9)
_cell_angle_gamma 99.427(8)
_cell_formula_units_Z 2
_cell_length_a 8.880(4)
_cell_length_b 13.449(6)
_cell_length_c 18.076(8)
_cell_measurement_temperature 150(2)
_cell_volume 1988.2(15)
_computing_cell_refinement 'BRUKER AXS SMART 3'
_computing_data_collection 'BRUKER AXS SMART 3'
_computing_data_reduction 'BRUKER AXS SAINT'
_computing_molecular_graphics 'BRUKER SHELXLTL'
_computing_publication_material 'MERCURY 1.4'
_computing_structure_refinement 'SHELXL-97 (Sheldrick, 1997)'
_computing_structure_solution 'SHELXS-97 (Sheldrick, 1990)'
_diffrn_ambient_temperature 150(2)
_diffrn_detector_area_resol_mean 0.3
_diffrn_measured_fraction_theta_full 0.974
_diffrn_measured_fraction_theta_max 0.974
_diffrn_measurement_device_type 'BRUKER SMART CCD AREA DETECTOR'
_diffrn_measurement_method 'PHI-OMEGA SCAN'
_diffrn_radiation_monochromator graphite
_diffrn_radiation_source 'fine-focus sealed tube'
_diffrn_radiation_type MoK\a
_diffrn_radiation_wavelength 0.71073
_diffrn_reflns_av_R_equivalents 0.1194
_diffrn_reflns_av_sigmaI/netI 0.3627
_diffrn_reflns_limit_h_max 10
_diffrn_reflns_limit_h_min -10
_diffrn_reflns_limit_k_max 10
_diffrn_reflns_limit_k_min -16
_diffrn_reflns_limit_l_max 21
_diffrn_reflns_limit_l_min -20
_diffrn_reflns_number 10080
_diffrn_reflns_theta_full 25.50
_diffrn_reflns_theta_max 25.50
_diffrn_reflns_theta_min 1.21
_exptl_absorpt_coefficient_mu 0.535
_exptl_absorpt_correction_T_max 0.9894
_exptl_absorpt_correction_T_min 0.9006
_exptl_absorpt_correction_type multi-scan
_exptl_absorpt_process_details SADABS
_exptl_crystal_colour ORANGE
_exptl_crystal_density_diffrn 1.472
_exptl_crystal_density_method 'not measured'
_exptl_crystal_description PLATE
_exptl_crystal_F_000 883
_exptl_crystal_size_max 0.20
_exptl_crystal_size_mid 0.06
_exptl_crystal_size_min 0.02
_refine_diff_density_max 0.986
_refine_diff_density_min -1.314
_refine_diff_density_rms 0.197
_refine_ls_extinction_method none
_refine_ls_goodness_of_fit_ref 0.914
_refine_ls_hydrogen_treatment constr
_refine_ls_matrix_type full
_refine_ls_number_parameters 403
_refine_ls_number_reflns 7207
_refine_ls_number_restraints 4
_refine_ls_restrained_S_all 0.915
_refine_ls_R_factor_all 0.2391
_refine_ls_R_factor_gt 0.1182
_refine_ls_shift/su_max 0.002
_refine_ls_shift/su_mean 0.000
_refine_ls_structure_factor_coef Fsqd
_refine_ls_weighting_details 'calc w=1/[\s^2^(Fo^2^)+(0.1309P)^2^+0.0000P] where P=(Fo^2^+2Fc^2^)/3'
_refine_ls_weighting_scheme calc
_refine_ls_wR_factor_gt 0.2638
_refine_ls_wR_factor_ref 0.3203
_reflns_number_gt 2429
_reflns_number_total 7207
_reflns_threshold_expression >2sigma(I)
_cod_data_source_file b906756f.txt
_cod_data_source_block kkag15m
_cod_depositor_comments
;
The following automatic conversions were performed:
'_symmetry_cell_setting' value 'TRICLINIC' changed to 'triclinic'
according to '/home/saulius/struct/CIF-dictionaries/cif_core.dic'
dictionary named 'cif_core.dic' version 2.4.1 from
2010-06-29.

'_exptl_absorpt_correction_type' value 'MULTI-SCAN' changed
to 'multi-scan' according to
'/home/saulius/struct/CIF-dictionaries/cif_core.dic' dictionary named
'cif_core.dic' version 2.4.1 from 2010-06-29.

Automatic conversion script
Id: cif_fix_enum 1527 2010-12-29 10:47:43Z saulius 
;
_cod_original_sg_symbol_H-M P-1
_cod_original_formula_sum 'C34 H26 F9 N8 O P1.50 Ru'
_cod_database_code 7002631

loop_
_symmetry_equiv_pos_as_xyz
'x, y, z'
'-x, -y, -z'

loop_
_atom_site_label
_atom_site_type_symbol
_atom_site_fract_x
_atom_site_fract_y
_atom_site_fract_z
_atom_site_U_iso_or_equiv
_atom_site_adp_type
_atom_site_occupancy
_atom_site_symmetry_multiplicity
_atom_site_calc_flag
_atom_site_refinement_flags
_atom_site_disorder_assembly
_atom_site_disorder_group
Ru1 Ru 0.04169(15) 0.88831(10) 0.21119(8) 0.0279(4) Uani 1 1 d . . .
N1 N -0.1238(10) 0.9809(7) 0.2198(6) 0.043(4) Uani 1 1 d G . .
C2 C -0.2660(11) 0.9405(6) 0.1782(6) 0.053(5) Uani 1 1 d G . .
H2 H -0.2913 0.8678 0.1469 0.064 Uiso 1 1 calc R . .
C3 C -0.3705(9) 1.0089(9) 0.1835(7) 0.053(5) Uani 1 1 d G . .
H3 H -0.4656 0.9818 0.1557 0.063 Uiso 1 1 calc R . .
C4 C -0.3327(12) 1.1176(9) 0.2304(7) 0.061(6) Uani 1 1 d G . .
H4 H -0.4026 1.1633 0.2340 0.074 Uiso 1 1 calc R . .
C5 C -0.1905(13) 1.1580(6) 0.2720(6) 0.043(4) Uani 1 1 d G . .
H5 H -0.1653 1.2308 0.3034 0.052 Uiso 1 1 calc R . .
C6 C -0.0861(10) 1.0897(8) 0.2667(6) 0.042(4) Uani 1 1 d G . .
C7 C 0.0661(10) 1.1204(9) 0.3012(6) 0.053(5) Uani 1 1 d G . .
C8 C 0.1263(14) 1.2231(8) 0.3542(7) 0.061(6) Uani 1 1 d G . .
H8 H 0.0672 1.2772 0.3673 0.074 Uiso 1 1 calc R . .
C9 C 0.2749(14) 1.2450(7) 0.3877(6) 0.061(6) Uani 1 1 d G . .
H9 H 0.3152 1.3137 0.4232 0.073 Uiso 1 1 calc R . .
C10 C 0.3632(10) 1.1642(9) 0.3682(6) 0.064(6) Uani 1 1 d G . .
H10 H 0.4626 1.1788 0.3906 0.076 Uiso 1 1 calc R . .
C11 C 0.3029(11) 1.0615(8) 0.3151(6) 0.054(5) Uani 1 1 d G . .
H11 H 0.3620 1.0074 0.3021 0.064 Uiso 1 1 calc R . .
N12 N 0.1544(11) 1.0396(7) 0.2816(5) 0.050(4) Uani 1 1 d G . .
N13 N 0.0074(12) 0.8541(8) 0.3135(4) 0.055(5) Uani 1 1 d G . .
C14 C -0.1120(11) 0.8813(8) 0.3618(6) 0.046(5) Uani 1 1 d G . .
H14 H -0.1868 0.9131 0.3470 0.056 Uiso 1 1 calc R . .
C15 C -0.1198(12) 0.8611(10) 0.4321(6) 0.071(6) Uani 1 1 d G . .
H15 H -0.1997 0.8794 0.4644 0.085 Uiso 1 1 calc R . .
C16 C -0.0081(14) 0.8137(10) 0.4542(5) 0.062(6) Uani 1 1 d G . .
H16 H -0.0133 0.8002 0.5012 0.074 Uiso 1 1 calc R . .
C17 C 0.1113(12) 0.7864(10) 0.4059(6) 0.069(6) Uani 1 1 d G . .
H17 H 0.1860 0.7546 0.4206 0.083 Uiso 1 1 calc R . .
C18 C 0.1190(10) 0.8066(8) 0.3356(6) 0.032(4) Uiso 1 1 d G . .
C19 C 0.2313(11) 0.7817(8) 0.2819(5) 0.046(5) Uani 1 1 d G . .
C20 C 0.3452(14) 0.7264(9) 0.2909(6) 0.060(5) Uani 1 1 d G . .
H20 H 0.3543 0.7104 0.3366 0.072 Uiso 1 1 calc R . .
C21 C 0.4454(11) 0.6951(8) 0.2317(8) 0.058(5) Uani 1 1 d G . .
H21 H 0.5216 0.6581 0.2377 0.069 Uiso 1 1 calc R . .
C22 C 0.4317(11) 0.7190(9) 0.1634(7) 0.052(5) Uani 1 1 d G . .
H22 H 0.4988 0.6980 0.1238 0.062 Uiso 1 1 calc R . .
C23 C 0.3178(12) 0.7743(8) 0.1544(5) 0.056(5) Uani 1 1 d G . .
H23 H 0.3087 0.7903 0.1087 0.067 Uiso 1 1 calc R . .
N24 N 0.2176(10) 0.8056(7) 0.2137(6) 0.045(4) Uani 1 1 d G . .
N25 N -0.0816(9) 0.7436(5) 0.1355(4) 0.033(3) Uiso 1 1 d G . .
C26 C -0.1619(10) 0.6612(7) 0.1568(4) 0.041(4) Uani 1 1 d G . .
H26 H -0.1754 0.6721 0.2099 0.049 Uiso 1 1 calc R . .
C27 C -0.2219(10) 0.5623(6) 0.0987(5) 0.038(4) Uani 1 1 d G . .
H27 H -0.2756 0.5071 0.1129 0.046 Uiso 1 1 calc R . .
C28 C -0.2016(10) 0.5459(6) 0.0193(5) 0.032(4) Uiso 1 1 d G . .
H28 H -0.2418 0.4798 -0.0195 0.039 Uiso 1 1 calc R . .
C29 C -0.1213(11) 0.6284(7) -0.0020(4) 0.039(4) Uani 1 1 d GD . .
C30 C -0.0613(10) 0.7273(6) 0.0561(5) 0.024(3) Uiso 1 1 d G . .
C31 C 0.0286(9) 0.8113(6) 0.0393(5) 0.030(4) Uani 1 1 d G . .
N32 N 0.0895(9) 0.9031(7) 0.1037(4) 0.027(3) Uani 1 1 d G . .
C33 C 0.1718(9) 0.9925(6) 0.0913(5) 0.034(4) Uani 1 1 d G . .
H33 H 0.2125 1.0539 0.1344 0.040 Uiso 1 1 calc R . .
C34 C 0.1931(10) 0.9901(6) 0.0146(6) 0.045(5) Uani 1 1 d G . .
H34 H 0.2481 1.0499 0.0064 0.054 Uiso 1 1 calc R . .
C35 C 0.1321(11) 0.8983(8) -0.0497(4) 0.045(4) Uani 1 1 d G . .
H35 H 0.1464 0.8967 -0.1010 0.055 Uiso 1 1 calc R . .
C36 C 0.0499(10) 0.8089(6) -0.0374(4) 0.031(4) Uani 1 1 d GD . .
C37 C -0.0094(17) 0.7149(10) -0.1016(8) 0.043(4) Uani 1 1 d D . .
N38 N -0.0151(13) 0.6900(11) -0.1754(7) 0.037(3) Uani 1 1 d . . .
C39 C -0.0860(17) 0.5754(13) -0.2116(9) 0.043(4) Uani 1 1 d D . .
O40 O 0.027(2) 0.5159(13) -0.2574(14) 0.142(7) Uani 1 1 d D . .
H40 H 0.1054 0.5585 -0.2568 0.213 Uiso 1 1 calc R . .
C41 C -0.2338(18) 0.5664(14) -0.2620(10) 0.070(6) Uani 1 1 d D . .
H41A H -0.3004 0.4993 -0.2691 0.105 Uiso 1 1 calc R . .
H41B H -0.2070 0.5688 -0.3127 0.105 Uiso 1 1 calc R . .
H41C H -0.2851 0.6253 -0.2351 0.105 Uiso 1 1 calc R . .
N42 N -0.1362(16) 0.5411(12) -0.1457(8) 0.054(4) Uani 1 1 d . . .
C43 C -0.0959(18) 0.6176(13) -0.0806(6) 0.046(5) Uani 1 1 d D . .
P44 P 0.5000 0.0000 0.5000 0.082(3) Uani 1 2 d S . .
F45 F 0.6561(12) 0.0126(9) 0.5482(6) 0.092(4) Uani 1 1 d . . .
F46 F 0.5124(15) 0.1277(10) 0.5288(8) 0.111(5) Uani 1 1 d . . .
F47 F 0.4083(15) -0.0041(13) 0.5770(8) 0.118(5) Uani 1 1 d . . .
P48 P 0.5113(5) 0.2695(4) 0.0683(3) 0.0478(13) Uani 1 1 d . A 1
F49B F 0.534(3) 0.145(2) 0.0230(18) 0.091(8) Uiso 0.47 1 d P A 1
F50A F 0.626(4) 0.285(3) 0.142(2) 0.121(11) Uiso 0.45 1 d P A 1
F51A F 0.371(2) 0.2366(16) 0.1200(12) 0.053(6) Uiso 0.48 1 d P A 1
F52A F 0.483(2) 0.3884(18) 0.1123(14) 0.067(6) Uiso 0.48 1 d P A 1
F53A F 0.383(3) 0.236(2) -0.0013(17) 0.093(9) Uiso 0.43 1 d P A 1
F54 F 0.6727(12) 0.3005(8) 0.0342(7) 0.089(4) Uani 1 1 d . A 1
F49A F 0.5496(19) 0.1695(14) 0.0843(11) 0.050(5) Uiso 0.53 1 d P B 2
F51B F 0.333(2) 0.2450(15) 0.0809(12) 0.057(6) Uiso 0.52 1 d P C 2
F50B F 0.568(3) 0.3515(19) 0.1539(13) 0.079(6) Uiso 0.55 1 d P D 2
F52B F 0.475(2) 0.3630(16) 0.0431(12) 0.066(6) Uiso 0.52 1 d P E 2
F53B F 0.472(2) 0.1826(16) -0.0222(11) 0.067(5) Uiso 0.57 1 d P F 2

loop_
_atom_site_aniso_label
_atom_site_aniso_U_11
_atom_site_aniso_U_22
_atom_site_aniso_U_33
_atom_site_aniso_U_23
_atom_site_aniso_U_13
_atom_site_aniso_U_12
Ru1 0.0271(7) 0.0182(6) 0.0311(7) 0.0050(5) -0.0025(5) -0.0072(5)
N1 0.042(8) 0.047(9) 0.048(8) 0.019(8) 0.030(7) 0.026(7)
C2 0.035(10) 0.048(12) 0.078(13) 0.030(11) -0.013(9) -0.006(9)
C3 0.047(11) 0.049(12) 0.080(14) 0.037(12) 0.008(10) 0.023(10)
C4 0.076(15) 0.061(14) 0.067(13) 0.029(12) 0.033(11) 0.053(12)
C5 0.050(11) 0.041(11) 0.041(10) 0.020(9) 0.018(9) 0.002(9)
C6 0.047(11) 0.015(9) 0.059(11) 0.005(8) 0.002(9) 0.010(8)
C7 0.071(14) 0.051(12) 0.040(10) 0.031(10) 0.005(10) -0.012(11)
C8 0.094(16) 0.033(11) 0.037(10) 0.000(9) 0.019(11) -0.013(11)
C9 0.062(13) 0.041(12) 0.065(13) 0.008(10) 0.019(11) -0.012(10)
C10 0.056(12) 0.046(12) 0.059(12) -0.008(10) -0.022(10) -0.014(10)
C11 0.074(14) 0.042(11) 0.030(9) 0.003(9) 0.009(9) -0.008(10)
N12 0.023(8) 0.055(10) 0.067(10) 0.029(9) -0.028(7) -0.023(7)
N13 0.102(12) 0.032(8) 0.020(7) 0.001(6) 0.029(8) -0.003(8)
C14 0.080(13) 0.033(10) 0.026(9) 0.009(8) 0.020(9) 0.015(9)
C15 0.102(17) 0.076(15) 0.036(11) 0.020(11) 0.036(11) 0.021(13)
C16 0.080(14) 0.083(15) 0.041(11) 0.037(11) 0.020(10) 0.030(12)
C17 0.052(12) 0.115(18) 0.035(10) 0.025(12) 0.007(9) 0.003(12)
C19 0.059(12) 0.045(11) 0.025(9) 0.007(8) -0.001(8) -0.001(9)
C20 0.054(12) 0.045(12) 0.084(15) 0.021(11) 0.002(11) 0.018(10)
C21 0.035(10) 0.061(13) 0.072(14) 0.018(12) -0.008(10) 0.008(10)
C22 0.024(9) 0.044(11) 0.092(15) 0.028(11) 0.002(9) 0.011(8)
C23 0.067(13) 0.022(9) 0.054(11) -0.012(9) 0.012(10) 0.000(9)
N24 0.039(8) 0.031(8) 0.048(9) 0.002(7) 0.002(7) -0.016(7)
C26 0.029(9) 0.034(10) 0.064(11) 0.023(9) 0.004(8) 0.007(7)
C27 0.013(7) 0.024(9) 0.072(12) 0.012(8) -0.005(7) 0.000(6)
C29 0.049(10) 0.030(9) 0.024(8) 0.002(7) 0.005(7) -0.018(8)
C31 0.016(7) 0.034(9) 0.034(9) 0.014(7) -0.004(6) -0.018(7)
N32 0.002(5) 0.035(7) 0.045(8) 0.019(6) -0.001(5) -0.002(5)
C33 0.011(7) 0.037(10) 0.047(10) 0.012(8) 0.002(7) -0.002(7)
C34 0.044(10) 0.020(9) 0.059(11) 0.005(8) 0.000(9) -0.010(8)
C35 0.035(10) 0.050(11) 0.061(11) 0.030(10) 0.012(8) 0.010(9)
C36 0.010(7) 0.019(8) 0.062(11) 0.013(8) 0.004(7) 0.000(6)
C37 0.037(9) 0.043(11) 0.035(10) 0.000(8) 0.009(8) 0.003(8)
N38 0.030(7) 0.046(9) 0.029(8) 0.005(7) -0.002(6) 0.013(6)
C39 0.064(12) 0.029(10) 0.027(9) -0.003(8) 0.005(9) 0.010(9)
O40 0.17(2) 0.084(13) 0.167(18) 0.039(14) -0.003(17) 0.028(13)
C41 0.092(16) 0.052(13) 0.045(11) 0.005(10) -0.021(11) -0.012(12)
N42 0.065(10) 0.056(10) 0.043(9) 0.027(8) -0.011(8) -0.005(8)
C43 0.053(11) 0.024(9) 0.043(10) -0.002(8) -0.025(9) -0.013(8)
P44 0.061(5) 0.077(6) 0.079(6) -0.013(5) -0.027(5) 0.027(5)
F45 0.080(8) 0.083(9) 0.087(8) -0.004(7) -0.061(7) 0.023(7)
F46 0.107(10) 0.076(9) 0.119(11) -0.007(8) -0.034(9) 0.029(8)
F47 0.105(10) 0.163(14) 0.084(9) 0.023(10) 0.017(8) 0.063(10)
P48 0.028(2) 0.036(3) 0.069(3) 0.008(3) -0.003(2) 0.000(2)
F54 0.076(8) 0.057(7) 0.115(9) 0.016(7) 0.048(7) -0.011(6)

loop_
_atom_type_symbol
_atom_type_description
_atom_type_scat_dispersion_real
_atom_type_scat_dispersion_imag
_atom_type_scat_source
C C 0.0033 0.0016 'International Tables Vol C Tables 4.2.6.8 and 6.1.1.4'
P P 0.1023 0.0942 'International Tables Vol C Tables 4.2.6.8 and 6.1.1.4'
Ru Ru -1.2594 0.8363 'International Tables Vol C Tables 4.2.6.8 and 6.1.1.4'
N N 0.0061 0.0033 'International Tables Vol C Tables 4.2.6.8 and 6.1.1.4'
O O 0.0106 0.0060 'International Tables Vol C Tables 4.2.6.8 and 6.1.1.4'
H H 0.0000 0.0000 'International Tables Vol C Tables 4.2.6.8 and 6.1.1.4'
F F 0.0171 0.0103 'International Tables Vol C Tables 4.2.6.8 and 6.1.1.4'

loop_
_geom_angle_atom_site_label_1
_geom_angle_atom_site_label_2
_geom_angle_atom_site_label_3
_geom_angle
_geom_angle_site_symmetry_1
_geom_angle_site_symmetry_3
_geom_angle_publ_flag
N1 Ru1 N25 97.8(4) . . ?
N1 Ru1 N32 88.5(4) . . ?
N25 Ru1 N32 80.1(3) . . ?
N1 Ru1 N12 77.9(4) . . ?
N25 Ru1 N12 174.9(4) . . ?
N32 Ru1 N12 96.9(4) . . ?
N1 Ru1 N24 174.2(4) . . ?
N25 Ru1 N24 87.4(4) . . ?
N32 Ru1 N24 94.9(4) . . ?
N12 Ru1 N24 97.1(4) . . ?
N1 Ru1 N13 98.9(4) . . ?
N25 Ru1 N13 95.7(3) . . ?
N32 Ru1 N13 171.9(4) . . ?
N12 Ru1 N13 87.8(4) . . ?
N24 Ru1 N13 77.9(4) . . ?
C2 N1 C6 120.0 . . ?
C2 N1 Ru1 122.8(6) . . ?
C6 N1 Ru1 117.1(6) . . ?
C3 C2 N1 120.0 . . ?
C3 C2 H2 120.0 . . ?
N1 C2 H2 120.0 . . ?
C2 C3 C4 120.0 . . ?
C2 C3 H3 120.0 . . ?
C4 C3 H3 120.0 . . ?
C5 C4 C3 120.0 . . ?
C5 C4 H4 120.0 . . ?
C3 C4 H4 120.0 . . ?
C4 C5 C6 120.0 . . ?
C4 C5 H5 120.0 . . ?
C6 C5 H5 120.0 . . ?
C5 C6 N1 120.0 . . ?
C5 C6 C7 126.3(8) . . ?
N1 C6 C7 113.5(8) . . ?
C8 C7 N12 120.0 . . ?
C8 C7 C6 123.8(9) . . ?
N12 C7 C6 116.1(9) . . ?
C9 C8 C7 120.0 . . ?
C9 C8 H8 120.0 . . ?
C7 C8 H8 120.0 . . ?
C8 C9 C10 120.0 . . ?
C8 C9 H9 120.0 . . ?
C10 C9 H9 120.0 . . ?
C11 C10 C9 120.0 . . ?
C11 C10 H10 120.0 . . ?
C9 C10 H10 120.0 . . ?
C10 C11 N12 120.0 . . ?
C10 C11 H11 120.0 . . ?
N12 C11 H11 120.0 . . ?
C11 N12 C7 120.0 . . ?
C11 N12 Ru1 124.5(6) . . ?
C7 N12 Ru1 115.2(6) . . ?
C14 N13 C18 120.0 . . ?
C14 N13 Ru1 124.3(6) . . ?
C18 N13 Ru1 115.6(6) . . ?
C15 C14 N13 120.0 . . ?
C15 C14 H14 120.0 . . ?
N13 C14 H14 120.0 . . ?
C14 C15 C16 120.0 . . ?
C14 C15 H15 120.0 . . ?
C16 C15 H15 120.0 . . ?
C15 C16 C17 120.0 . . ?
C15 C16 H16 120.0 . . ?
C17 C16 H16 120.0 . . ?
C18 C17 C16 120.0 . . ?
C18 C17 H17 120.0 . . ?
C16 C17 H17 120.0 . . ?
C19 C18 C17 125.4(9) . . ?
C19 C18 N13 114.6(9) . . ?
C17 C18 N13 120.0 . . ?
C18 C19 C20 122.7(9) . . ?
C18 C19 N24 117.0(9) . . ?
C20 C19 N24 120.0 . . ?
C19 C20 C21 120.0 . . ?
C19 C20 H20 120.0 . . ?
C21 C20 H20 120.0 . . ?
C20 C21 C22 120.0 . . ?
C20 C21 H21 120.0 . . ?
C22 C21 H21 120.0 . . ?
C23 C22 C21 120.0 . . ?
C23 C22 H22 120.0 . . ?
C21 C22 H22 120.0 . . ?
C22 C23 N24 120.0 . . ?
C22 C23 H23 120.0 . . ?
N24 C23 H23 120.0 . . ?
C23 N24 C19 120.0 . . ?
C23 N24 Ru1 125.7(6) . . ?
C19 N24 Ru1 114.3(6) . . ?
C26 N25 C30 120.0 . . ?
C26 N25 Ru1 126.6(4) . . ?
C30 N25 Ru1 112.9(4) . . ?
N25 C26 C27 120.0 . . ?
N25 C26 H26 120.0 . . ?
C27 C26 H26 120.0 . . ?
C26 C27 C28 120.0 . . ?
C26 C27 H27 120.0 . . ?
C28 C27 H27 120.0 . . ?
C29 C28 C27 120.0 . . ?
C29 C28 H28 120.0 . . ?
C27 C28 H28 120.0 . . ?
C28 C29 C30 120.0 . . ?
C28 C29 C43 123.1(8) . . ?
C30 C29 C43 116.9(8) . . ?
C29 C30 N25 120.0 . . ?
C29 C30 C31 122.9(6) . . ?
N25 C30 C31 117.0(6) . . ?
N32 C31 C36 120.0 . . ?
N32 C31 C30 116.8(6) . . ?
C36 C31 C30 123.1(6) . . ?
C31 N32 C33 120.0 . . ?
C31 N32 Ru1 113.1(4) . . ?
C33 N32 Ru1 126.9(5) . . ?
C34 C33 N32 120.0 . . ?
C34 C33 H33 120.0 . . ?
N32 C33 H33 120.0 . . ?
C35 C34 C33 120.0 . . ?
C35 C34 H34 120.0 . . ?
C33 C34 H34 120.0 . . ?
C34 C35 C36 120.0 . . ?
C34 C35 H35 120.0 . . ?
C36 C35 H35 120.0 . . ?
C35 C36 C31 120.0 . . ?
C35 C36 C37 120.7(9) . . ?
C31 C36 C37 119.2(9) . . ?
N38 C37 C36 134.1(15) . . ?
N38 C37 C43 109.5(10) . . ?
C36 C37 C43 116.4(11) . . ?
C37 N38 C39 107.9(13) . . ?
O40 C39 N42 113.5(16) . . ?
O40 C39 N38 108.3(13) . . ?
N42 C39 N38 105.9(12) . . ?
O40 C39 C41 113.7(15) . . ?
N42 C39 C41 106.3(13) . . ?
N38 C39 C41 108.7(13) . . ?
C39 O40 H40 109.5 . . ?
C39 C41 H41A 109.5 . . ?
C39 C41 H41B 109.5 . . ?
H41A C41 H41B 109.5 . . ?
C39 C41 H41C 109.5 . . ?
H41A C41 H41C 109.5 . . ?
H41B C41 H41C 109.5 . . ?
C43 N42 C39 109.9(12) . . ?
N42 C43 C29 132.6(13) . . ?
N42 C43 C37 106.3(10) . . ?
C29 C43 C37 121.0(11) . . ?
F45 P44 F45 180.000(2) . 2_656 ?
F45 P44 F46 91.3(6) . . ?
F45 P44 F46 88.7(6) 2_656 . ?
F45 P44 F46 88.7(6) . 2_656 ?
F45 P44 F46 91.3(6) 2_656 2_656 ?
F46 P44 F46 180.000(2) . 2_656 ?
F45 P44 F47 90.8(7) . 2_656 ?
F45 P44 F47 89.2(6) 2_656 2_656 ?
F46 P44 F47 88.6(8) . 2_656 ?
F46 P44 F47 91.4(8) 2_656 2_656 ?
F45 P44 F47 89.2(7) . . ?
F45 P44 F47 90.8(7) 2_656 . ?
F46 P44 F47 91.4(8) . . ?
F46 P44 F47 88.6(8) 2_656 . ?
F47 P44 F47 180.000(3) 2_656 . ?
F52A P48 F53A 97.0(15) . . ?
F52A P48 F50A 88.7(15) . . ?
F53A P48 F50A 169.6(16) . . ?
F52A P48 F54 97.3(9) . . ?
F53A P48 F54 107.6(12) . . ?
F50A P48 F54 80.2(12) . . ?
F52A P48 F49B 177.8(12) . . ?
F53A P48 F49B 81.8(15) . . ?
F50A P48 F49B 92.2(17) . . ?
F54 P48 F49B 84.9(10) . . ?
F52A P48 F51A 84.2(11) . . ?
F53A P48 F51A 85.2(12) . . ?
F50A P48 F51A 86.7(14) . . ?
F54 P48 F51A 166.7(10) . . ?
F49B P48 F51A 93.9(12) . . ?

loop_
_geom_bond_atom_site_label_1
_geom_bond_atom_site_label_2
_geom_bond_distance
_geom_bond_site_symmetry_2
_geom_bond_publ_flag
Ru1 N1 2.050(7) . ?
Ru1 N25 2.065(6) . ?
Ru1 N32 2.062(7) . ?
Ru1 N12 2.063(7) . ?
Ru1 N24 2.069(8) . ?
Ru1 N13 2.071(7) . ?
N1 C2 1.3900 . ?
N1 C6 1.3900 . ?
C2 C3 1.3900 . ?
C2 H2 0.9300 . ?
C3 C4 1.3900 . ?
C3 H3 0.9300 . ?
C4 C5 1.3900 . ?
C4 H4 0.9300 . ?
C5 C6 1.3900 . ?
C5 H5 0.9300 . ?
C6 C7 1.418(11) . ?
C7 C8 1.3900 . ?
C7 N12 1.3900 . ?
C8 C9 1.3900 . ?
C8 H8 0.9300 . ?
C9 C10 1.3900 . ?
C9 H9 0.9300 . ?
C10 C11 1.3900 . ?
C10 H10 0.9300 . ?
C11 N12 1.3900 . ?
C11 H11 0.9300 . ?
N13 C14 1.3900 . ?
N13 C18 1.3900 . ?
C14 C15 1.3900 . ?
C14 H14 0.9300 . ?
C15 C16 1.3900 . ?
C15 H15 0.9300 . ?
C16 C17 1.3900 . ?
C16 H16 0.9300 . ?
C17 C18 1.3900 . ?
C17 H17 0.9300 . ?
C18 C19 1.391(11) . ?
C19 C20 1.3900 . ?
C19 N24 1.3900 . ?
C20 C21 1.3900 . ?
C20 H20 0.9300 . ?
C21 C22 1.3900 . ?
C21 H21 0.9300 . ?
C22 C23 1.3900 . ?
C22 H22 0.9300 . ?
C23 N24 1.3900 . ?
C23 H23 0.9300 . ?
N25 C26 1.3900 . ?
N25 C30 1.3900 . ?
C26 C27 1.3900 . ?
C26 H26 0.9300 . ?
C27 C28 1.3900 . ?
C27 H27 0.9300 . ?
C28 C29 1.3900 . ?
C28 H28 0.9300 . ?
C29 C30 1.3900 . ?
C29 C43 1.400(9) . ?
C30 C31 1.398(8) . ?
C31 N32 1.3900 . ?
C31 C36 1.3900 . ?
N32 C33 1.3900 . ?
C33 C34 1.3900 . ?
C33 H33 0.9300 . ?
C34 C35 1.3900 . ?
C34 H34 0.9300 . ?
C35 C36 1.3900 . ?
C35 H35 0.9300 . ?
C36 C37 1.401(9) . ?
C37 N38 1.254(17) . ?
C37 C43 1.57(2) . ?
N38 C39 1.472(19) . ?
C39 O40 1.465(9) . ?
C39 N42 1.468(19) . ?
C39 C41 1.556(9) . ?
O40 H40 0.8200 . ?
C41 H41A 0.9600 . ?
C41 H41B 0.9600 . ?
C41 H41C 0.9600 . ?
N42 C43 1.262(17) . ?
P44 F45 1.586(9) . ?
P44 F45 1.586(9) 2_656 ?
P44 F46 1.594(13) . ?
P44 F46 1.594(13) 2_656 ?
P44 F47 1.629(14) 2_656 ?
P44 F47 1.629(14) . ?
P48 F52A 1.58(2) . ?
P48 F53A 1.59(3) . ?
P48 F50A 1.61(3) . ?
P48 F54 1.613(10) . ?
P48 F49B 1.63(3) . ?
P48 F51A 1.65(2) . ?
